data_4027256
loop_
_publ_author_name
'Bharat P. Gurale'
'Mysore S. Shashidhar'
'Rajesh G. Gonnade'

_publ_section_title
;
 Synthesis of the Aminocyclitol Units of (-)-Hygromycin A and
 Methoxyhygromycin from myo-Inositol
;
_journal_name_full 'Journal of Organic Chemistry'
_journal_page_first 5801
_journal_page_last 5807
_journal_paper_doi 10.1021/jo300444b
_journal_volume 77
_journal_year 2012
_chemical_formula_moiety 'C14 H17 N3 O5'
_chemical_formula_sum 'C14 H17 N3 O5'
_chemical_formula_weight 307.31
_chemical_name_systematic
; 
 ? 
;
_space_group_IT_number 2
_symmetry_cell_setting triclinic
_symmetry_space_group_name_Hall '-P 1'
_symmetry_space_group_name_H-M 'P -1'
_atom_sites_solution_hydrogens geom
_atom_sites_solution_primary direct
_atom_sites_solution_secondary difmap
_audit_creation_method SHELXL-97
_cell_angle_alpha 91.7140(10)
_cell_angle_beta 103.3900(10)
_cell_angle_gamma 117.7640(10)
_cell_formula_units_Z 4
_cell_length_a 10.2239(8)
_cell_length_b 10.7231(9)
_cell_length_c 15.4953(13)
_cell_measurement_reflns_used 6948
_cell_measurement_temperature 297(2)
_cell_measurement_theta_max 27.89
_cell_measurement_theta_min 2.18
_cell_volume 1443.5(2)
_computing_cell_refinement 'BRUKER SAINT'
_computing_data_collection 'BRUKER SMART'
_computing_data_reduction 'BRUKER SAINT'
_computing_molecular_graphics 'SHELXTL, ORTEP3,MERCURY1.2.1'
_computing_publication_material 'SHELXTL, PLATON'
_computing_structure_refinement 'SHELXL-97 (Sheldrick, 1997)'
_computing_structure_solution 'SHELXS-97 (Sheldrick, 1990)'
_diffrn_ambient_temperature 297(2)
_diffrn_measured_fraction_theta_full 0.995
_diffrn_measured_fraction_theta_max 0.995
_diffrn_measurement_device 'BRUKER SMART APEX'
_diffrn_measurement_device_type 'CCD Area Detector'
_diffrn_measurement_method 'Omega and phi Scan'
_diffrn_radiation_monochromator graphite
_diffrn_radiation_source 'fine-focus sealed tube'
_diffrn_radiation_type MoK\a
_diffrn_radiation_wavelength 0.71073
_diffrn_reflns_av_R_equivalents 0.0136
_diffrn_reflns_av_sigmaI/netI 0.0157
_diffrn_reflns_limit_h_max 12
_diffrn_reflns_limit_h_min -12
_diffrn_reflns_limit_k_max 12
_diffrn_reflns_limit_k_min -12
_diffrn_reflns_limit_l_max 18
_diffrn_reflns_limit_l_min -18
_diffrn_reflns_number 13362
_diffrn_reflns_theta_full 25.00
_diffrn_reflns_theta_max 25.00
_diffrn_reflns_theta_min 2.17
_exptl_absorpt_coefficient_mu 0.109
_exptl_absorpt_correction_T_max 0.9881
_exptl_absorpt_correction_T_min 0.9691
_exptl_absorpt_correction_type multi-scan
_exptl_absorpt_process_details 'bruker sadabs'
_exptl_crystal_colour colourless
_exptl_crystal_density_diffrn 1.414
_exptl_crystal_description plate
_exptl_crystal_F_000 648
_exptl_crystal_size_max 0.29
_exptl_crystal_size_mid 0.14
_exptl_crystal_size_min 0.11
_refine_diff_density_max 0.188
_refine_diff_density_min -0.164
_refine_diff_density_rms 0.031
_refine_ls_extinction_method none
_refine_ls_goodness_of_fit_ref 1.031
_refine_ls_hydrogen_treatment constr
_refine_ls_matrix_type full
_refine_ls_number_parameters 401
_refine_ls_number_reflns 5061
_refine_ls_number_restraints 0
_refine_ls_restrained_S_all 1.031
_refine_ls_R_factor_all 0.0430
_refine_ls_R_factor_gt 0.0374
_refine_ls_shift/su_max 0.000
_refine_ls_shift/su_mean 0.000
_refine_ls_structure_factor_coef Fsqd
_refine_ls_weighting_details 'calc w=1/[\s^2^(Fo^2^)+(0.0472P)^2^+0.3495P] where P=(Fo^2^+2Fc^2^)/3'
_refine_ls_weighting_scheme calc
_refine_ls_wR_factor_gt 0.0941
_refine_ls_wR_factor_ref 0.0987
_reflns_number_gt 4416
_reflns_number_total 5061
_reflns_threshold_expression >2sigma(I)
_cod_data_source_file jo300444b_si_005.cif
_cod_data_source_block compound_12
_cod_database_code 4027256

loop_
_symmetry_equiv_pos_as_xyz
'x, y, z'
'-x, -y, -z'

loop_
_atom_site_label
_atom_site_type_symbol
_atom_site_fract_x
_atom_site_fract_y
_atom_site_fract_z
_atom_site_U_iso_or_equiv
_atom_site_adp_type
_atom_site_occupancy
_atom_site_symmetry_multiplicity
_atom_site_calc_flag
_atom_site_refinement_flags
O1 O 0.93322(12) 0.68847(11) 0.67482(7) 0.0452(3) Uani 1 1 d .
O3 O 0.82152(12) 0.89619(10) 0.58310(7) 0.0462(3) Uani 1 1 d .
H3A H 0.7701 0.8908 0.6178 0.069 Uiso 1 1 calc R
O4 O 0.74595(12) 0.67832(11) 0.37621(7) 0.0483(3) Uani 1 1 d .
O5 O 1.09568(12) 0.82455(12) 0.45449(8) 0.0524(3) Uani 1 1 d .
H5A H 1.1193 0.9049 0.4424 0.079 Uiso 1 1 calc R
O6 O 0.83306(13) 0.52721(11) 0.44170(7) 0.0515(3) Uani 1 1 d .
N1 N 0.61321(15) 0.62640(15) 0.61958(9) 0.0515(3) Uani 1 1 d .
N2 N 0.64399(16) 0.59200(14) 0.69241(10) 0.0519(3) Uani 1 1 d .
N3 N 0.6574(2) 0.5623(2) 0.76215(12) 0.0799(5) Uani 1 1 d .
C1 C 0.83774(16) 0.60361(15) 0.58947(10) 0.0403(3) Uani 1 1 d .
H1 H 0.7960 0.5027 0.5962 0.048 Uiso 1 1 calc R
C2 C 0.70278(16) 0.63291(15) 0.55492(10) 0.0392(3) Uani 1 1 d .
H2 H 0.6306 0.5557 0.5048 0.047 Uiso 1 1 calc R
C3 C 0.73957(16) 0.77175(15) 0.51641(10) 0.0386(3) Uani 1 1 d .
H3 H 0.6429 0.7664 0.4827 0.046 Uiso 1 1 calc R
C4 C 0.83889(16) 0.79043(15) 0.45245(10) 0.0389(3) Uani 1 1 d .
H4A H 0.8691 0.8833 0.4323 0.047 Uiso 1 1 calc R
C5 C 0.98246(16) 0.78440(15) 0.50239(10) 0.0390(3) Uani 1 1 d .
H5 H 1.0283 0.8487 0.5600 0.047 Uiso 1 1 calc R
C6 C 0.93146(16) 0.63305(15) 0.52085(10) 0.0413(3) Uani 1 1 d .
H6 H 1.0222 0.6220 0.5454 0.050 Uiso 1 1 calc R
C7 C 0.8056(2) 0.58607(17) 0.36352(11) 0.0512(4) Uani 1 1 d .
H7A H 0.9011 0.6386 0.3475 0.061 Uiso 1 1 calc R
H7B H 0.7333 0.5094 0.3142 0.061 Uiso 1 1 calc R
C8 C 0.9992(2) 0.6162(2) 0.72977(12) 0.0623(5) Uani 1 1 d .
H8A H 1.0583 0.5911 0.6990 0.075 Uiso 1 1 calc R
H8B H 0.9179 0.5287 0.7401 0.075 Uiso 1 1 calc R
C9 C 1.1019(2) 0.7094(2) 0.81801(11) 0.0559(4) Uani 1 1 d .
C10 C 1.1254(3) 0.6465(3) 0.89287(14) 0.0804(6) Uani 1 1 d .
H10 H 1.0734 0.5477 0.8885 0.097 Uiso 1 1 calc R
C11 C 1.2263(3) 0.7304(4) 0.97419(15) 0.0985(9) Uani 1 1 d .
H11 H 1.2421 0.6877 1.0240 0.118 Uiso 1 1 calc R
C12 C 1.3026(3) 0.8761(4) 0.98103(15) 0.0936(9) Uani 1 1 d .
H12 H 1.3713 0.9319 1.0354 0.112 Uiso 1 1 calc R
C13 C 1.2784(2) 0.9400(3) 0.90840(14) 0.0781(6) Uani 1 1 d .
H13 H 1.3288 1.0390 0.9137 0.094 Uiso 1 1 calc R
C14 C 1.1781(2) 0.8562(2) 0.82661(12) 0.0604(5) Uani 1 1 d .
H14 H 1.1624 0.8998 0.7772 0.073 Uiso 1 1 calc R
O1' O 0.23648(12) 1.02975(12) 0.26186(7) 0.0511(3) Uani 1 1 d .
O3' O 0.53236(13) 1.18590(11) 0.41322(7) 0.0503(3) Uani 1 1 d .
H3'A H 0.5308 1.2566 0.3955 0.075 Uiso 1 1 calc R
O4' O 0.62978(13) 0.93088(13) 0.32973(8) 0.0566(3) Uani 1 1 d .
O5' O 0.35268(15) 0.74913(11) 0.39500(8) 0.0574(3) Uani 1 1 d .
H5'A H 0.3677 0.7632 0.4496 0.086 Uiso 1 1 calc R
O6' O 0.40007(14) 0.80703(13) 0.21304(7) 0.0570(3) Uani 1 1 d .
N1' N 0.51651(18) 1.24812(15) 0.23374(11) 0.0585(4) Uani 1 1 d .
N2' N 0.49657(18) 1.25910(16) 0.15896(12) 0.0627(4) Uani 1 1 d .
N3' N 0.4772(3) 1.2817(3) 0.08588(14) 0.1029(7) Uani 1 1 d .
C1' C 0.33027(17) 0.98749(17) 0.22727(10) 0.0428(3) Uani 1 1 d .
H1' H 0.2931 0.9689 0.1615 0.051 Uiso 1 1 calc R
C2' C 0.49962(17) 1.10523(16) 0.25497(10) 0.0435(3) Uani 1 1 d .
H2' H 0.5533 1.0786 0.2195 0.052 Uiso 1 1 calc R
C3' C 0.58333(17) 1.12570(16) 0.35401(10) 0.0437(3) Uani 1 1 d .
H3' H 0.6938 1.1882 0.3629 0.052 Uiso 1 1 calc R
C4' C 0.55746(17) 0.98149(16) 0.38030(10) 0.0433(3) Uani 1 1 d .
H4' H 0.6068 0.9946 0.4446 0.052 Uiso 1 1 calc R
C5' C 0.38587(17) 0.87924(15) 0.36088(10) 0.0424(3) Uani 1 1 d .
H5' H 0.3397 0.9263 0.3883 0.051 Uiso 1 1 calc R
C6' C 0.31765(18) 0.85006(16) 0.25990(10) 0.0447(3) Uani 1 1 d .
H6' H 0.2093 0.7760 0.2442 0.054 Uiso 1 1 calc R
C7' C 0.5267(2) 0.8014(2) 0.27005(12) 0.0583(4) Uani 1 1 d .
H7'A H 0.4890 0.7244 0.3046 0.070 Uiso 1 1 calc R
H7'B H 0.5815 0.7803 0.2335 0.070 Uiso 1 1 calc R
C8' C 0.11810(19) 1.03786(19) 0.19356(12) 0.0551(4) Uani 1 1 d .
H8'A H 0.1645 1.0938 0.1503 0.066 Uiso 1 1 calc R
H8'B H 0.0759 1.0872 0.2216 0.066 Uiso 1 1 calc R
C9' C -0.01009(18) 0.89451(18) 0.14503(11) 0.0505(4) Uani 1 1 d .
C10' C -0.0230(2) 0.8451(2) 0.05836(12) 0.0634(5) Uani 1 1 d .
H10' H 0.0485 0.9019 0.0292 0.076 Uiso 1 1 calc R
C11' C -0.1420(3) 0.7114(3) 0.01440(14) 0.0798(6) Uani 1 1 d .
H11' H -0.1490 0.6786 -0.0436 0.096 Uiso 1 1 calc R
C12' C -0.2495(3) 0.6274(2) 0.05672(17) 0.0808(6) Uani 1 1 d .
H12' H -0.3292 0.5380 0.0274 0.097 Uiso 1 1 calc R
C13' C -0.2383(3) 0.6766(2) 0.14273(16) 0.0773(6) Uani 1 1 d .
H13' H -0.3114 0.6205 0.1712 0.093 Uiso 1 1 calc R
C14' C -0.1196(2) 0.8082(2) 0.18663(13) 0.0639(5) Uani 1 1 d .
H14' H -0.1126 0.8398 0.2449 0.077 Uiso 1 1 calc R

loop_
_atom_site_aniso_label
_atom_site_aniso_U_11
_atom_site_aniso_U_22
_atom_site_aniso_U_33
_atom_site_aniso_U_23
_atom_site_aniso_U_13
_atom_site_aniso_U_12
O1 0.0478(6) 0.0412(6) 0.0435(6) 0.0056(5) 0.0011(5) 0.0245(5)
O3 0.0523(6) 0.0373(5) 0.0547(6) 0.0044(5) 0.0227(5) 0.0228(5)
O4 0.0511(6) 0.0503(6) 0.0435(6) 0.0005(5) 0.0044(5) 0.0289(5)
O5 0.0458(6) 0.0474(6) 0.0738(8) 0.0138(6) 0.0281(5) 0.0250(5)
O6 0.0658(7) 0.0358(6) 0.0510(6) 0.0002(5) 0.0087(5) 0.0271(5)
N1 0.0453(7) 0.0595(9) 0.0526(8) 0.0163(7) 0.0185(6) 0.0252(7)
N2 0.0562(8) 0.0432(7) 0.0563(9) 0.0095(7) 0.0202(7) 0.0220(6)
N3 0.1064(14) 0.0906(13) 0.0607(10) 0.0298(10) 0.0347(10) 0.0559(12)
C1 0.0417(8) 0.0295(7) 0.0443(8) 0.0049(6) 0.0052(6) 0.0162(6)
C2 0.0336(7) 0.0355(7) 0.0420(8) 0.0035(6) 0.0075(6) 0.0131(6)
C3 0.0349(7) 0.0388(8) 0.0442(8) 0.0060(6) 0.0081(6) 0.0210(6)
C4 0.0421(8) 0.0331(7) 0.0447(8) 0.0071(6) 0.0122(6) 0.0208(6)
C5 0.0355(7) 0.0350(7) 0.0477(8) 0.0036(6) 0.0123(6) 0.0178(6)
C6 0.0406(8) 0.0362(8) 0.0480(8) 0.0016(6) 0.0049(6) 0.0230(6)
C7 0.0624(10) 0.0451(9) 0.0453(9) -0.0016(7) 0.0089(7) 0.0287(8)
C8 0.0743(12) 0.0633(11) 0.0563(10) 0.0112(9) 0.0012(9) 0.0465(10)
C9 0.0516(9) 0.0819(13) 0.0464(9) 0.0100(9) 0.0084(7) 0.0446(10)
C10 0.0878(15) 0.1129(18) 0.0599(12) 0.0247(12) 0.0141(11) 0.0664(14)
C11 0.0993(19) 0.176(3) 0.0465(12) 0.0268(16) 0.0127(12) 0.091(2)
C12 0.0672(14) 0.163(3) 0.0498(12) -0.0153(15) 0.0035(10) 0.0631(17)
C13 0.0535(11) 0.1063(17) 0.0630(13) -0.0162(12) 0.0070(9) 0.0356(11)
C14 0.0495(10) 0.0836(14) 0.0508(10) 0.0026(9) 0.0096(8) 0.0369(10)
O1' 0.0483(6) 0.0694(7) 0.0458(6) 0.0020(5) 0.0077(5) 0.0396(6)
O3' 0.0647(7) 0.0417(6) 0.0460(6) 0.0052(5) 0.0133(5) 0.0280(6)
O4' 0.0509(6) 0.0617(7) 0.0680(7) 0.0071(6) 0.0153(6) 0.0366(6)
O5' 0.0764(8) 0.0402(6) 0.0512(7) 0.0114(5) 0.0179(6) 0.0245(6)
O6' 0.0727(8) 0.0658(7) 0.0458(6) -0.0012(5) 0.0091(5) 0.0482(7)
N1' 0.0798(10) 0.0426(8) 0.0597(9) 0.0131(7) 0.0257(8) 0.0318(7)
N2' 0.0608(9) 0.0561(9) 0.0797(12) 0.0223(8) 0.0242(8) 0.0323(8)
N3' 0.1350(19) 0.1229(18) 0.0805(13) 0.0548(13) 0.0399(13) 0.0795(16)
C1' 0.0461(8) 0.0537(9) 0.0361(7) 0.0042(7) 0.0096(6) 0.0313(7)
C2' 0.0487(8) 0.0436(8) 0.0461(8) 0.0111(7) 0.0183(7) 0.0262(7)
C3' 0.0377(8) 0.0417(8) 0.0478(8) 0.0055(7) 0.0103(6) 0.0169(7)
C4' 0.0435(8) 0.0470(8) 0.0412(8) 0.0052(6) 0.0061(6) 0.0262(7)
C5' 0.0469(8) 0.0360(8) 0.0443(8) 0.0068(6) 0.0128(7) 0.0202(7)
C6' 0.0413(8) 0.0425(8) 0.0462(8) -0.0006(7) 0.0069(6) 0.0198(7)
C7' 0.0703(11) 0.0662(11) 0.0564(10) 0.0045(9) 0.0141(9) 0.0494(10)
C8' 0.0503(9) 0.0627(11) 0.0616(10) 0.0107(8) 0.0076(8) 0.0384(8)
C9' 0.0468(9) 0.0621(10) 0.0517(9) 0.0128(8) 0.0080(7) 0.0361(8)
C10' 0.0563(10) 0.0842(14) 0.0538(10) 0.0106(9) 0.0114(8) 0.0392(10)
C11' 0.0798(14) 0.0961(17) 0.0584(12) -0.0076(11) 0.0013(11) 0.0480(14)
C12' 0.0683(13) 0.0663(13) 0.0899(16) 0.0044(12) 0.0003(12) 0.0285(11)
C13' 0.0678(13) 0.0743(14) 0.0840(15) 0.0248(12) 0.0198(11) 0.0296(11)
C14' 0.0647(11) 0.0711(12) 0.0595(11) 0.0155(9) 0.0175(9) 0.0354(10)

loop_
_atom_type_symbol
_atom_type_description
_atom_type_scat_dispersion_real
_atom_type_scat_dispersion_imag
_atom_type_scat_source
C C 0.0033 0.0016 'International Tables Vol C Tables 4.2.6.8 and 6.1.1.4'
H H 0.0000 0.0000 'International Tables Vol C Tables 4.2.6.8 and 6.1.1.4'
N N 0.0061 0.0033 'International Tables Vol C Tables 4.2.6.8 and 6.1.1.4'
O O 0.0106 0.0060 'International Tables Vol C Tables 4.2.6.8 and 6.1.1.4'

loop_
_geom_angle_atom_site_label_1
_geom_angle_atom_site_label_2
_geom_angle_atom_site_label_3
_geom_angle
C1 O1 C8 111.74(11)
C3 O3 H3A 109.5
C7 O4 C4 114.00(11)
C5 O5 H5A 109.5
C7 O6 C6 113.66(11)
N2 N1 C2 119.85(13)
N3 N2 N1 171.00(18)
O1 C1 C6 110.59(11)
O1 C1 C2 110.90(11)
C6 C1 C2 109.75(11)
O1 C1 H1 108.5
C6 C1 H1 108.5
C2 C1 H1 108.5
N1 C2 C3 106.77(11)
N1 C2 C1 115.66(12)
C3 C2 C1 116.62(11)
N1 C2 H2 105.6
C3 C2 H2 105.6
C1 C2 H2 105.6
O3 C3 C4 106.89(11)
O3 C3 C2 113.62(12)
C4 C3 C2 110.11(11)
O3 C3 H3 108.7
C4 C3 H3 108.7
C2 C3 H3 108.7
O4 C4 C5 112.51(11)
O4 C4 C3 107.25(11)
C5 C4 C3 108.82(11)
O4 C4 H4A 109.4
C5 C4 H4A 109.4
C3 C4 H4A 109.4
O5 C5 C6 110.08(11)
O5 C5 C4 113.65(12)
C6 C5 C4 107.37(11)
O5 C5 H5 108.5
C6 C5 H5 108.5
C4 C5 H5 108.5
O6 C6 C5 112.79(12)
O6 C6 C1 106.67(11)
C5 C6 C1 109.09(11)
O6 C6 H6 109.4
C5 C6 H6 109.4
C1 C6 H6 109.4
O4 C7 O6 111.76(12)
O4 C7 H7A 109.3
O6 C7 H7A 109.3
O4 C7 H7B 109.3
O6 C7 H7B 109.3
H7A C7 H7B 107.9
O1 C8 C9 110.45(14)
O1 C8 H8A 109.6
C9 C8 H8A 109.6
O1 C8 H8B 109.6
C9 C8 H8B 109.6
H8A C8 H8B 108.1
C14 C9 C10 118.73(19)
C14 C9 C8 121.96(16)
C10 C9 C8 119.27(19)
C11 C10 C9 120.4(3)
C11 C10 H10 119.8
C9 C10 H10 119.8
C12 C11 C10 120.0(2)
C12 C11 H11 120.0
C10 C11 H11 120.0
C13 C12 C11 120.4(2)
C13 C12 H12 119.8
C11 C12 H12 119.8
C12 C13 C14 119.7(2)
C12 C13 H13 120.1
C14 C13 H13 120.1
C9 C14 C13 120.8(2)
C9 C14 H14 119.6
C13 C14 H14 119.6
C1' O1' C8' 114.38(12)
C3' O3' H3'A 109.5
C7' O4' C4' 114.08(12)
C5' O5' H5'A 109.5
C7' O6' C6' 114.19(12)
N2' N1' C2' 115.45(14)
N1' N2' N3' 173.9(2)
O1' C1' C6' 110.32(12)
O1' C1' C2' 111.51(12)
C6' C1' C2' 109.69(12)
O1' C1' H1' 108.4
C6' C1' H1' 108.4
C2' C1' H1' 108.4
N1' C2' C3' 107.97(12)
N1' C2' C1' 111.73(12)
C3' C2' C1' 114.57(12)
N1' C2' H2' 107.4
C3' C2' H2' 107.4
C1' C2' H2' 107.4
O3' C3' C2' 113.50(12)
O3' C3' C4' 107.18(12)
C2' C3' C4' 109.65(12)
O3' C3' H3' 108.8
C2' C3' H3' 108.8
C4' C3' H3' 108.8
O4' C4' C5' 112.26(12)
O4' C4' C3' 107.00(12)
C5' C4' C3' 109.73(12)
O4' C4' H4' 109.3
C5' C4' H4' 109.3
C3' C4' H4' 109.3
O5' C5' C6' 110.48(12)
O5' C5' C4' 113.06(12)
C6' C5' C4' 107.35(12)
O5' C5' H5' 108.6
C6' C5' H5' 108.6
C4' C5' H5' 108.6
O6' C6' C5' 112.22(12)
O6' C6' C1' 106.05(12)
C5' C6' C1' 109.32(12)
O6' C6' H6' 109.7
C5' C6' H6' 109.7
C1' C6' H6' 109.7
O4' C7' O6' 112.30(13)
O4' C7' H7'A 109.1
O6' C7' H7'A 109.1
O4' C7' H7'B 109.1
O6' C7' H7'B 109.1
H7'A C7' H7'B 107.9
O1' C8' C9' 113.22(13)
O1' C8' H8'A 108.9
C9' C8' H8'A 108.9
O1' C8' H8'B 108.9
C9' C8' H8'B 108.9
H8'A C8' H8'B 107.7
C10' C9' C14' 118.48(17)
C10' C9' C8' 121.27(16)
C14' C9' C8' 120.25(16)
C9' C10' C11' 120.63(19)
C9' C10' H10' 119.7
C11' C10' H10' 119.7
C12' C11' C10' 120.0(2)
C12' C11' H11' 120.0
C10' C11' H11' 120.0
C11' C12' C13' 119.7(2)
C11' C12' H12' 120.2
C13' C12' H12' 120.2
C14' C13' C12' 120.3(2)
C14' C13' H13' 119.8
C12' C13' H13' 119.8
C13' C14' C9' 120.87(19)
C13' C14' H14' 119.6
C9' C14' H14' 119.6

loop_
_geom_bond_atom_site_label_1
_geom_bond_atom_site_label_2
_geom_bond_distance
O1 C1 1.4257(17)
O1 C8 1.4289(18)
O3 C3 1.4232(17)
O3 H3A 0.8200
O4 C7 1.4123(18)
O4 C4 1.4404(17)
O5 C5 1.4245(17)
O5 H5A 0.8200
O6 C7 1.4136(19)
O6 C6 1.4443(17)
N1 N2 1.2155(19)
N1 C2 1.4889(19)
N2 N3 1.131(2)
C1 C6 1.536(2)
C1 C2 1.537(2)
C1 H1 0.9800
C2 C3 1.533(2)
C2 H2 0.9800
C3 C4 1.5303(19)
C3 H3 0.9800
C4 C5 1.5241(19)
C4 H4A 0.9800
C5 C6 1.515(2)
C5 H5 0.9800
C6 H6 0.9800
C7 H7A 0.9700
C7 H7B 0.9700
C8 C9 1.499(2)
C8 H8A 0.9700
C8 H8B 0.9700
C9 C14 1.378(3)
C9 C10 1.388(3)
C10 C11 1.388(3)
C10 H10 0.9300
C11 C12 1.370(4)
C11 H11 0.9300
C12 C13 1.368(4)
C12 H12 0.9300
C13 C14 1.392(3)
C13 H13 0.9300
C14 H14 0.9300
O1' C1' 1.4286(17)
O1' C8' 1.4500(18)
O3' C3' 1.4245(18)
O3' H3'A 0.8200
O4' C7' 1.415(2)
O4' C4' 1.4394(18)
O5' C5' 1.4239(18)
O5' H5'A 0.8200
O6' C7' 1.4169(19)
O6' C6' 1.4407(18)
N1' N2' 1.148(2)
N1' C2' 1.515(2)
N2' N3' 1.156(2)
C1' C6' 1.530(2)
C1' C2' 1.537(2)
C1' H1' 0.9800
C2' C3' 1.527(2)
C2' H2' 0.9800
C3' C4' 1.528(2)
C3' H3' 0.9800
C4' C5' 1.521(2)
C4' H4' 0.9800
C5' C6' 1.515(2)
C5' H5' 0.9800
C6' H6' 0.9800
C7' H7'A 0.9700
C7' H7'B 0.9700
C8' C9' 1.498(2)
C8' H8'A 0.9700
C8' H8'B 0.9700
C9' C10' 1.383(2)
C9' C14' 1.389(3)
C10' C11' 1.390(3)
C10' H10' 0.9300
C11' C12' 1.377(3)
C11' H11' 0.9300
C12' C13' 1.378(3)
C12' H12' 0.9300
C13' C14' 1.375(3)
C13' H13' 0.9300
C14' H14' 0.9300

loop_
_geom_torsion_atom_site_label_1
_geom_torsion_atom_site_label_2
_geom_torsion_atom_site_label_3
_geom_torsion_atom_site_label_4
_geom_torsion
C8 O1 C1 C6 -90.78(15)
C8 O1 C1 C2 147.23(14)
N2 N1 C2 C3 -135.42(14)
N2 N1 C2 C1 -3.8(2)
O1 C1 C2 N1 -50.17(16)
C6 C1 C2 N1 -172.65(12)
O1 C1 C2 C3 76.61(15)
C6 C1 C2 C3 -45.86(16)
N1 C2 C3 O3 57.34(14)
C1 C2 C3 O3 -73.73(15)
N1 C2 C3 C4 177.19(11)
C1 C2 C3 C4 46.13(16)
C7 O4 C4 C5 0.28(17)
C7 O4 C4 C3 -119.34(13)
O3 C3 C4 O4 -169.82(10)
C2 C3 C4 O4 66.32(14)
O3 C3 C4 C5 68.22(13)
C2 C3 C4 C5 -55.63(14)
O4 C4 C5 O5 71.35(15)
C3 C4 C5 O5 -169.94(11)
O4 C4 C5 C6 -50.63(15)
C3 C4 C5 C6 68.08(14)
C7 O6 C6 C5 0.47(17)
C7 O6 C6 C1 120.22(13)
O5 C5 C6 O6 -74.00(15)
C4 C5 C6 O6 50.18(15)
O5 C5 C6 C1 167.66(11)
C4 C5 C6 C1 -68.16(14)
O1 C1 C6 O6 170.84(10)
C2 C1 C6 O6 -66.50(13)
O1 C1 C6 C5 -67.05(14)
C2 C1 C6 C5 55.61(15)
C4 O4 C7 O6 54.48(17)
C6 O6 C7 O4 -54.93(17)
C1 O1 C8 C9 178.61(14)
O1 C8 C9 C14 -29.0(2)
O1 C8 C9 C10 153.29(17)
C14 C9 C10 C11 -1.2(3)
C8 C9 C10 C11 176.59(19)
C9 C10 C11 C12 0.4(3)
C10 C11 C12 C13 1.0(4)
C11 C12 C13 C14 -1.4(3)
C10 C9 C14 C13 0.8(3)
C8 C9 C14 C13 -176.94(17)
C12 C13 C14 C9 0.5(3)
C8' O1' C1' C6' -120.17(14)
C8' O1' C1' C2' 117.68(14)
N2' N1' C2' C3' 160.05(15)
N2' N1' C2' C1' -73.10(19)
O1' C1' C2' N1' -50.90(16)
C6' C1' C2' N1' -173.42(12)
O1' C1' C2' C3' 72.28(16)
C6' C1' C2' C3' -50.23(16)
N1' C2' C3' O3' 55.35(16)
C1' C2' C3' O3' -69.84(16)
N1' C2' C3' C4' 175.16(12)
C1' C2' C3' C4' 49.97(16)
C7' O4' C4' C5' 2.70(17)
C7' O4' C4' C3' -117.74(14)
O3' C3' C4' O4' -171.55(11)
C2' C3' C4' O4' 64.84(15)
O3' C3' C4' C5' 66.41(15)
C2' C3' C4' C5' -57.20(16)
O4' C4' C5' O5' 69.38(16)
C3' C4' C5' O5' -171.78(12)
O4' C4' C5' C6' -52.73(15)
C3' C4' C5' C6' 66.12(15)
C7' O6' C6' C5' -0.24(18)
C7' O6' C6' C1' 119.07(14)
O5' C5' C6' O6' -72.43(16)
C4' C5' C6' O6' 51.26(16)
O5' C5' C6' C1' 170.20(12)
C4' C5' C6' C1' -66.10(15)
O1' C1' C6' O6' 173.10(11)
C2' C1' C6' O6' -63.69(15)
O1' C1' C6' C5' -65.72(15)
C2' C1' C6' C5' 57.50(16)
C4' O4' C7' O6' 52.07(19)
C6' O6' C7' O4' -53.62(19)
C1' O1' C8' C9' 71.43(18)
O1' C8' C9' C10' -105.09(18)
O1' C8' C9' C14' 75.19(19)
C14' C9' C10' C11' -0.8(3)
C8' C9' C10' C11' 179.51(16)
C9' C10' C11' C12' 0.8(3)
C10' C11' C12' C13' -0.1(3)
C11' C12' C13' C14' -0.7(3)
C12' C13' C14' C9' 0.7(3)
C10' C9' C14' C13' 0.0(3)
C8' C9' C14' C13' 179.72(16)
